data_2105939
loop_
_publ_author_name
'Pourayoubi, Mehrdad'
'Toghraee, Maryam'
'Divjakovic, Vladimir'
'van der Lee, Arie'
'Mancilla Percino, Teresa'
'Leyva Ram\'irez, Marco A.'
'Saneei, Anahid'

_publ_section_title
;
 Analysis of N---H&#x00B7;&#x00B7;&#x00B7;O hydrogen bonds in new
 C(O)---NH---P(O)-based phosphoric triamides and analogous structures
 deposited in the Cambridge Structural Database
;
_journal_coeditor_code DK5007
_journal_issue 2
_journal_name_full 'Acta Crystallographica Section B'
_journal_page_first 184
_journal_page_last 194
_journal_paper_doi 10.1107/S2052519213002650
_journal_volume 69
_journal_year 2013
_chemical_formula_moiety 'C23 H24 Cl2 N3 O2 P'
_chemical_formula_sum 'C23 H24 Cl2 N3 O2 P'
_chemical_formula_weight 476.32
_chemical_name_systematic
;
 ?
;
_space_group_IT_number 14
_symmetry_cell_setting monoclinic
_symmetry_space_group_name_Hall '-P 2ybc'
_symmetry_space_group_name_H-M 'P 1 21/c 1'
_atom_sites_solution_hydrogens geom
_atom_sites_solution_primary direct
_atom_sites_solution_secondary difmap
_audit_creation_method SHELXL-97
_cell_angle_alpha 90.0
_cell_angle_beta 96.809(2)
_cell_angle_gamma 90.0
_cell_formula_units_Z 4
_cell_length_a 10.0375(2)
_cell_length_b 23.0525(7)
_cell_length_c 10.1700(3)
_cell_measurement_reflns_used 4008
_cell_measurement_temperature 295(2)
_cell_measurement_theta_max 29.0796
_cell_measurement_theta_min 3.0310
_cell_volume 2336.63(11)
_computing_cell_refinement
;
CrysAlisPro, Oxford Diffraction Ltd.,
Version 1.171.34.36 (release 02-08-2010 CrysAlis171 .NET)
(compiled Aug  2 2010,13:00:58)
;
_computing_data_collection
;
CrysAlisPro, Oxford Diffraction Ltd.,
Version 1.171.34.36 (release 02-08-2010 CrysAlis171 .NET)
(compiled Aug  2 2010,13:00:58)
;
_computing_data_reduction
;
CrysAlisPro, Oxford Diffraction Ltd.,
Version 1.171.34.36 (release 02-08-2010 CrysAlis171 .NET)
(compiled Aug  2 2010,13:00:58)
;
_computing_molecular_graphics '<i>Mercury</i> (Macrae <i>et al.</i>, 2008)'
_computing_publication_material 'SHELXL-97 (Sheldrick, 2008)'
_computing_structure_refinement 'SHELXL-97 (Sheldrick, 2008)'
_computing_structure_solution 'SIR92 (Altomare <i>et al.</i>, 1993)'
_diffrn_ambient_temperature 295(2)
_diffrn_detector_area_resol_mean 16.3280
_diffrn_measured_fraction_theta_full 0.998
_diffrn_measured_fraction_theta_max 0.998
_diffrn_measurement_device_type 'Xcalibur, Sapphire3, Gemini'
_diffrn_measurement_method '\w scans'
_diffrn_radiation_monochromator graphite
_diffrn_radiation_source 'Enhance (Mo) X-ray Source'
_diffrn_radiation_type MoK\a
_diffrn_radiation_wavelength 0.71073
_diffrn_reflns_av_R_equivalents 0.0258
_diffrn_reflns_av_sigmaI/netI 0.0366
_diffrn_reflns_limit_h_max 11
_diffrn_reflns_limit_h_min -11
_diffrn_reflns_limit_k_max 26
_diffrn_reflns_limit_k_min -27
_diffrn_reflns_limit_l_max 12
_diffrn_reflns_limit_l_min -11
_diffrn_reflns_number 9762
_diffrn_reflns_theta_full 25.00
_diffrn_reflns_theta_max 25.00
_diffrn_reflns_theta_min 3.16
_exptl_absorpt_coefficient_mu 0.371
_exptl_absorpt_correction_T_max 1.00000
_exptl_absorpt_correction_T_min 0.98398
_exptl_absorpt_correction_type multi-scan
_exptl_absorpt_process_details
;
CrysAlisPro, Oxford Diffraction Ltd.,
Version 1.171.34.36 (release 02-08-2010 CrysAlis171 .NET)
(compiled Aug  2 2010,13:00:58)
Empirical absorption correction using spherical harmonics,
 implemented in SCALE3 ABSPACK scaling algorithm.
;
_exptl_crystal_colour colourless
_exptl_crystal_density_diffrn 1.354
_exptl_crystal_density_method 'not measured'
_exptl_crystal_description prism
_exptl_crystal_F_000 992
_exptl_crystal_size_max 0.13
_exptl_crystal_size_mid 0.07
_exptl_crystal_size_min 0.05
_refine_diff_density_max 0.250
_refine_diff_density_min -0.236
_refine_ls_extinction_method none
_refine_ls_goodness_of_fit_ref 1.037
_refine_ls_hydrogen_treatment mixed
_refine_ls_matrix_type full
_refine_ls_number_parameters 285
_refine_ls_number_reflns 4092
_refine_ls_number_restraints 1
_refine_ls_restrained_S_all 1.037
_refine_ls_R_factor_all 0.0664
_refine_ls_R_factor_gt 0.0501
_refine_ls_shift/su_max 0.000
_refine_ls_shift/su_mean 0.000
_refine_ls_structure_factor_coef Fsqd
_refine_ls_weighting_details 'calc w=1/[\s^2^(Fo^2^)+(0.0523P)^2^+0.6582P] where P=(Fo^2^+2Fc^2^)/3'
_refine_ls_weighting_scheme calc
_refine_ls_wR_factor_gt 0.1061
_refine_ls_wR_factor_ref 0.1139
_reflns_number_gt 3324
_reflns_number_total 4092
_reflns_threshold_expression >2sigma(I)
_cod_data_source_file dk5007sup1.cif
_cod_data_source_block V
_cod_original_cell_volume 2336.64(11)
_cod_database_code 2105939

loop_
_symmetry_equiv_pos_as_xyz
'x, y, z'
'-x, y+1/2, -z+1/2'
'-x, -y, -z'
'x, -y-1/2, z-1/2'

loop_
_atom_site_type_symbol
_atom_site_label
_atom_site_fract_x
_atom_site_fract_y
_atom_site_fract_z
_atom_site_U_iso_or_equiv
_atom_site_adp_type
_atom_site_calc_flag
_atom_site_refinement_flags
_atom_site_occupancy
_atom_site_symmetry_multiplicity
P P1 0.43467(6) 0.08429(3) 0.08652(6) 0.03369(18) Uani d . 1 1
Cl Cl2 0.90330(7) 0.12598(4) 0.01365(8) 0.0695(3) Uani d . 1 1
Cl Cl3 0.72870(10) -0.01484(5) 0.37835(10) 0.0928(3) Uani d . 1 1
O O4 0.35699(15) 0.03297(7) 0.03733(16) 0.0436(4) Uani d . 1 1
O O5 0.69200(17) 0.13148(8) 0.25482(18) 0.0534(5) Uani d . 1 1
N N6 0.59806(18) 0.06507(8) 0.10605(19) 0.0352(5) Uani d D 1 1
H H6 0.612(2) 0.0352(7) 0.061(2) 0.042 Uiso d D 1 1
N N7 0.39038(19) 0.10519(8) 0.22853(18) 0.0365(5) Uani d . 1 1
N N8 0.4212(2) 0.13849(9) -0.0157(2) 0.0445(5) Uani d . 1 1
C C9 0.2768(3) 0.17871(10) 0.3502(2) 0.0409(6) Uani d . 1 1
C C10 0.5869(2) 0.16937(10) -0.1675(2) 0.0396(6) Uani d . 1 1
C C11 0.8284(2) 0.05323(11) 0.1990(2) 0.0402(6) Uani d . 1 1
C C12 0.7001(2) 0.08741(11) 0.1907(2) 0.0382(6) Uani d . 1 1
C C13 0.9299(2) 0.06862(12) 0.1239(3) 0.0489(7) Uani d . 1 1
C C14 0.5291(3) 0.17822(11) -0.0377(2) 0.0454(6) Uani d . 1 1
H H14A 0.6008 0.1740 0.0344 0.055 Uiso calc R 1 1
H H14B 0.4957 0.2176 -0.0352 0.055 Uiso calc R 1 1
C C15 0.3967(3) 0.16483(11) 0.2787(3) 0.0463(7) Uani d . 1 1
H H15A 0.3995 0.1915 0.2054 0.056 Uiso calc R 1 1
H H15B 0.4783 0.1699 0.3389 0.056 Uiso calc R 1 1
C C16 0.6563(3) 0.21474(12) -0.2178(3) 0.0512(7) Uani d . 1 1
H H16 0.6628 0.2503 -0.1742 0.061 Uiso calc R 1 1
C C17 0.6384(3) 0.11067(13) -0.3494(3) 0.0564(7) Uani d . 1 1
H H17 0.6323 0.0753 -0.3937 0.068 Uiso calc R 1 1
C C18 0.7066(3) 0.15561(15) -0.3981(3) 0.0620(8) Uani d . 1 1
H H18 0.7464 0.1510 -0.4755 0.074 Uiso calc R 1 1
C C19 0.5782(3) 0.11742(12) -0.2341(2) 0.0493(7) Uani d . 1 1
H H19 0.5318 0.0866 -0.2020 0.059 Uiso calc R 1 1
C C20 0.2920(3) 0.18696(12) 0.4856(3) 0.0558(7) Uani d . 1 1
H H20 0.3765 0.1840 0.5336 0.067 Uiso calc R 1 1
C C21 0.1509(3) 0.18254(13) 0.2825(3) 0.0609(8) Uani d . 1 1
H H21 0.1393 0.1768 0.1913 0.073 Uiso calc R 1 1
C C22 0.7157(3) 0.20736(14) -0.3323(3) 0.0616(8) Uani d . 1 1
H H22 0.7625 0.2379 -0.3649 0.074 Uiso calc R 1 1
C C23 0.3892(3) 0.06117(11) 0.3307(3) 0.0537(7) Uani d . 1 1
H H23A 0.4630 0.0676 0.3982 0.081 Uiso calc R 1 1
H H23B 0.3973 0.0235 0.2924 0.081 Uiso calc R 1 1
H H23C 0.3064 0.0634 0.3691 0.081 Uiso calc R 1 1
C C24 0.2914(3) 0.14904(14) -0.0955(3) 0.0653(8) Uani d . 1 1
H H24A 0.2589 0.1868 -0.0753 0.098 Uiso calc R 1 1
H H24B 0.2281 0.1201 -0.0754 0.098 Uiso calc R 1 1
H H24C 0.3026 0.1471 -0.1878 0.098 Uiso calc R 1 1
C C25 1.0694(3) -0.00723(16) 0.2180(4) 0.0722(10) Uani d . 1 1
H H25 1.1502 -0.0274 0.2248 0.087 Uiso calc R 1 1
C C26 0.8531(3) 0.00651(13) 0.2834(3) 0.0550(7) Uani d . 1 1
C C27 0.9720(3) -0.02410(15) 0.2935(3) 0.0713(9) Uani d . 1 1
H H27 0.9858 -0.0556 0.3505 0.086 Uiso calc R 1 1
C C28 0.0411(3) 0.19473(17) 0.3472(4) 0.0839(11) Uani d . 1 1
H H28 -0.0440 0.1968 0.3001 0.101 Uiso calc R 1 1
C C29 0.1816(4) 0.19968(15) 0.5499(3) 0.0776(10) Uani d . 1 1
H H29 0.1922 0.2055 0.6410 0.093 Uiso calc R 1 1
C C30 1.0500(3) 0.03877(15) 0.1328(3) 0.0659(9) Uani d . 1 1
H H30 1.1166 0.0498 0.0816 0.079 Uiso calc R 1 1
C C31 0.0578(4) 0.20374(17) 0.4805(4) 0.0863(11) Uani d . 1 1
H H31 -0.0158 0.2127 0.5241 0.104 Uiso calc R 1 1

loop_
_atom_site_aniso_label
_atom_site_aniso_U_11
_atom_site_aniso_U_22
_atom_site_aniso_U_33
_atom_site_aniso_U_12
_atom_site_aniso_U_13
_atom_site_aniso_U_23
P1 0.0275(3) 0.0383(4) 0.0368(3) 0.0013(3) 0.0102(2) -0.0040(3)
Cl2 0.0517(4) 0.0844(6) 0.0756(5) -0.0053(4) 0.0212(4) 0.0144(4)
Cl3 0.0885(7) 0.1081(7) 0.0875(7) 0.0118(6) 0.0345(5) 0.0428(6)
O4 0.0308(9) 0.0467(10) 0.0544(11) -0.0009(8) 0.0094(8) -0.0149(8)
O5 0.0406(10) 0.0580(12) 0.0615(12) -0.0037(9) 0.0061(9) -0.0247(10)
N6 0.0293(10) 0.0380(11) 0.0392(11) 0.0011(9) 0.0078(9) -0.0088(9)
N7 0.0394(11) 0.0350(10) 0.0380(11) -0.0005(9) 0.0160(9) -0.0028(9)
N8 0.0377(11) 0.0549(13) 0.0424(12) 0.0038(10) 0.0111(9) 0.0066(10)
C9 0.0436(14) 0.0362(13) 0.0457(15) 0.0009(12) 0.0167(12) -0.0045(11)
C10 0.0386(13) 0.0418(14) 0.0390(13) 0.0056(12) 0.0073(11) 0.0071(11)
C11 0.0291(12) 0.0491(15) 0.0418(14) -0.0011(11) 0.0018(11) -0.0114(12)
C12 0.0341(13) 0.0443(14) 0.0375(13) -0.0052(11) 0.0100(11) -0.0050(12)
C13 0.0323(13) 0.0594(17) 0.0548(16) -0.0008(13) 0.0041(12) -0.0085(13)
C14 0.0540(16) 0.0407(14) 0.0435(14) 0.0016(13) 0.0136(12) 0.0022(12)
C15 0.0459(15) 0.0432(15) 0.0540(16) -0.0057(12) 0.0234(13) -0.0104(12)
C16 0.0508(16) 0.0476(15) 0.0568(17) 0.0018(13) 0.0140(14) 0.0063(13)
C17 0.0656(19) 0.0616(18) 0.0430(16) 0.0077(16) 0.0107(14) -0.0061(14)
C18 0.0583(18) 0.085(2) 0.0463(16) 0.0127(17) 0.0227(14) 0.0092(16)
C19 0.0572(17) 0.0488(16) 0.0433(15) -0.0015(14) 0.0120(13) 0.0036(13)
C20 0.0650(18) 0.0569(17) 0.0468(16) 0.0168(15) 0.0125(14) -0.0018(13)
C21 0.0512(17) 0.079(2) 0.0534(17) 0.0081(16) 0.0082(14) -0.0119(16)
C22 0.0567(18) 0.068(2) 0.0649(19) -0.0007(16) 0.0265(15) 0.0200(16)
C23 0.0675(18) 0.0514(16) 0.0452(15) 0.0050(15) 0.0193(14) 0.0069(13)
C24 0.0505(17) 0.081(2) 0.0636(19) 0.0125(16) 0.0041(15) 0.0191(17)
C25 0.0376(17) 0.079(2) 0.096(3) 0.0156(17) -0.0068(17) -0.014(2)
C26 0.0467(16) 0.0629(18) 0.0551(17) 0.0041(15) 0.0048(13) 0.0046(15)
C27 0.060(2) 0.069(2) 0.081(2) 0.0161(17) -0.0104(18) 0.0063(18)
C28 0.0429(17) 0.110(3) 0.100(3) 0.0142(19) 0.0121(18) -0.019(2)
C29 0.107(3) 0.085(2) 0.0483(18) 0.028(2) 0.0387(19) 0.0024(17)
C30 0.0278(14) 0.087(2) 0.084(2) -0.0004(15) 0.0102(14) -0.014(2)
C31 0.072(2) 0.099(3) 0.098(3) 0.020(2) 0.053(2) -0.006(2)

loop_
_atom_type_symbol
_atom_type_description
_atom_type_scat_dispersion_real
_atom_type_scat_dispersion_imag
_atom_type_scat_source
C C 0.0033 0.0016 'International Tables Vol C Tables 4.2.6.8 and 6.1.1.4'
H H 0.0000 0.0000 'International Tables Vol C Tables 4.2.6.8 and 6.1.1.4'
N N 0.0061 0.0033 'International Tables Vol C Tables 4.2.6.8 and 6.1.1.4'
O O 0.0106 0.0060 'International Tables Vol C Tables 4.2.6.8 and 6.1.1.4'
P P 0.1023 0.0942 'International Tables Vol C Tables 4.2.6.8 and 6.1.1.4'
Cl Cl 0.1484 0.1585 'International Tables Vol C Tables 4.2.6.8 and 6.1.1.4'

loop_
_geom_angle_atom_site_label_1
_geom_angle_atom_site_label_2
_geom_angle_atom_site_label_3
_geom_angle
O4 P1 N8 113.66(11)
O4 P1 N7 110.42(10)
N8 P1 N7 109.20(11)
O4 P1 N6 107.29(10)
N8 P1 N6 106.49(10)
N7 P1 N6 109.63(10)
C12 N6 P1 128.61(16)
C12 N6 H6 119.3(17)
P1 N6 H6 111.8(17)
C23 N7 C15 114.2(2)
C23 N7 P1 116.91(16)
C15 N7 P1 125.42(16)
C14 N8 C24 115.9(2)
C14 N8 P1 125.23(17)
C24 N8 P1 118.83(18)
C21 C9 C20 118.6(2)
C21 C9 C15 120.8(2)
C20 C9 C15 120.6(2)
C19 C10 C16 118.7(2)
C19 C10 C14 122.6(2)
C16 C10 C14 118.7(2)
C26 C11 C13 116.8(2)
C26 C11 C12 122.2(2)
C13 C11 C12 120.9(2)
O5 C12 N6 124.3(2)
O5 C12 C11 121.3(2)
N6 C12 C11 114.4(2)
C30 C13 C11 121.9(3)
C30 C13 Cl2 119.2(2)
C11 C13 Cl2 118.9(2)
N8 C14 C10 114.7(2)
N8 C14 H14A 108.6
C10 C14 H14A 108.6
N8 C14 H14B 108.6
C10 C14 H14B 108.6
H14A C14 H14B 107.6
N7 C15 C9 111.21(19)
N7 C15 H15A 109.4
C9 C15 H15A 109.4
N7 C15 H15B 109.4
C9 C15 H15B 109.4
H15A C15 H15B 108.0
C22 C16 C10 120.3(3)
C22 C16 H16 119.9
C10 C16 H16 119.9
C18 C17 C19 120.5(3)
C18 C17 H17 119.8
C19 C17 H17 119.8
C17 C18 C22 119.5(3)
C17 C18 H18 120.3
C22 C18 H18 120.3
C10 C19 C17 120.4(3)
C10 C19 H19 119.8
C17 C19 H19 119.8
C9 C20 C29 120.1(3)
C9 C20 H20 120.0
C29 C20 H20 120.0
C9 C21 C28 121.1(3)
C9 C21 H21 119.5
C28 C21 H21 119.5
C18 C22 C16 120.7(3)
C18 C22 H22 119.6
C16 C22 H22 119.6
N7 C23 H23A 109.5
N7 C23 H23B 109.5
H23A C23 H23B 109.5
N7 C23 H23C 109.5
H23A C23 H23C 109.5
H23B C23 H23C 109.5
N8 C24 H24A 109.5
N8 C24 H24B 109.5
H24A C24 H24B 109.5
N8 C24 H24C 109.5
H24A C24 H24C 109.5
H24B C24 H24C 109.5
C27 C25 C30 121.2(3)
C27 C25 H25 119.4
C30 C25 H25 119.4
C11 C26 C27 122.3(3)
C11 C26 Cl3 118.6(2)
C27 C26 Cl3 119.1(2)
C25 C27 C26 118.8(3)
C25 C27 H27 120.6
C26 C27 H27 120.6
C31 C28 C21 119.7(3)
C31 C28 H28 120.2
C21 C28 H28 120.2
C31 C29 C20 120.2(3)
C31 C29 H29 119.9
C20 C29 H29 119.9
C25 C30 C13 119.0(3)
C25 C30 H30 120.5
C13 C30 H30 120.5
C29 C31 C28 120.3(3)
C29 C31 H31 119.9
C28 C31 H31 119.9

loop_
_geom_bond_atom_site_label_1
_geom_bond_atom_site_label_2
_geom_bond_distance
P1 O4 1.4716(17)
P1 N8 1.621(2)
P1 N7 1.633(2)
P1 N6 1.688(2)
Cl2 C13 1.734(3)
Cl3 C26 1.737(3)
O5 C12 1.215(3)
N6 C12 1.359(3)
N6 H6 0.850(10)
N7 C23 1.454(3)
N7 C15 1.465(3)
N8 C14 1.456(3)
N8 C24 1.471(3)
C9 C21 1.368(4)
C9 C20 1.380(4)
C9 C15 1.512(3)
C10 C19 1.374(4)
C10 C16 1.388(3)
C10 C14 1.517(3)
C11 C26 1.381(4)
C11 C13 1.390(4)
C11 C12 1.503(3)
C13 C30 1.381(4)
C14 H14A 0.9700
C14 H14B 0.9700
C15 H15A 0.9700
C15 H15B 0.9700
C16 C22 1.380(4)
C16 H16 0.9300
C17 C18 1.366(4)
C17 C19 1.390(4)
C17 H17 0.9300
C18 C22 1.366(4)
C18 H18 0.9300
C19 H19 0.9300
C20 C29 1.383(4)
C20 H20 0.9300
C21 C28 1.378(4)
C21 H21 0.9300
C22 H22 0.9300
C23 H23A 0.9600
C23 H23B 0.9600
C23 H23C 0.9600
C24 H24A 0.9600
C24 H24B 0.9600
C24 H24C 0.9600
C25 C27 1.369(5)
C25 C30 1.369(5)
C25 H25 0.9300
C26 C27 1.380(4)
C27 H27 0.9300
C28 C31 1.361(5)
C28 H28 0.9300
C29 C31 1.357(5)
C29 H29 0.9300
C30 H30 0.9300
C31 H31 0.9300

loop_
_geom_hbond_atom_site_label_D
_geom_hbond_atom_site_label_H
_geom_hbond_atom_site_label_A
_geom_hbond_site_symmetry_A
_geom_hbond_distance_DH
_geom_hbond_distance_HA
_geom_hbond_distance_DA
_geom_hbond_angle_DHA
N6 H6 O4 3_655 0.850(10) 1.906(10) 2.756(2) 178(2)

loop_
_geom_torsion_atom_site_label_1
_geom_torsion_atom_site_label_2
_geom_torsion_atom_site_label_3
_geom_torsion_atom_site_label_4
_geom_torsion
O4 P1 N6 C12 -152.9(2)
N8 P1 N6 C12 85.1(2)
N7 P1 N6 C12 -32.9(2)
O4 P1 N7 C23 51.1(2)
N8 P1 N7 C23 176.76(18)
N6 P1 N7 C23 -66.9(2)
O4 P1 N7 C15 -151.30(19)
N8 P1 N7 C15 -25.6(2)
N6 P1 N7 C15 90.7(2)
O4 P1 N8 C14 -142.75(18)
N7 P1 N8 C14 93.5(2)
N6 P1 N8 C14 -24.8(2)
O4 P1 N8 C24 36.2(2)
N7 P1 N8 C24 -87.5(2)
N6 P1 N8 C24 154.2(2)
P1 N6 C12 O5 -10.9(4)
P1 N6 C12 C11 169.76(17)
C26 C11 C12 O5 94.8(3)
C13 C11 C12 O5 -83.3(3)
C26 C11 C12 N6 -85.8(3)
C13 C11 C12 N6 96.1(3)
C26 C11 C13 C30 0.0(4)
C12 C11 C13 C30 178.2(2)
C26 C11 C13 Cl2 178.7(2)
C12 C11 C13 Cl2 -3.2(3)
C24 N8 C14 C10 -73.2(3)
P1 N8 C14 C10 105.8(2)
C19 C10 C14 N8 -23.6(3)
C16 C10 C14 N8 159.3(2)
C23 N7 C15 C9 -60.5(3)
P1 N7 C15 C9 141.34(19)
C21 C9 C15 N7 -68.0(3)
C20 C9 C15 N7 111.0(3)
C19 C10 C16 C22 -0.3(4)
C14 C10 C16 C22 176.9(2)
C19 C17 C18 C22 0.3(4)
C16 C10 C19 C17 0.2(4)
C14 C10 C19 C17 -176.9(2)
C18 C17 C19 C10 -0.2(4)
C21 C9 C20 C29 -1.0(4)
C15 C9 C20 C29 180.0(3)
C20 C9 C21 C28 0.4(5)
C15 C9 C21 C28 179.5(3)
C17 C18 C22 C16 -0.4(5)
C10 C16 C22 C18 0.4(4)
C13 C11 C26 C27 -0.3(4)
C12 C11 C26 C27 -178.5(3)
C13 C11 C26 Cl3 -179.4(2)
C12 C11 C26 Cl3 2.4(4)
C30 C25 C27 C26 -0.6(5)
C11 C26 C27 C25 0.6(5)
Cl3 C26 C27 C25 179.7(3)
C9 C21 C28 C31 0.7(6)
C9 C20 C29 C31 0.4(5)
C27 C25 C30 C13 0.3(5)
C11 C13 C30 C25 0.0(4)
Cl2 C13 C30 C25 -178.7(2)
C20 C29 C31 C28 0.7(6)
C21 C28 C31 C29 -1.2(6)
